data_5000005
loop_
_publ_author_name
'Oughton, B. M.'
'Harrison, P. M.'

_publ_section_title
;
 The crystal structure of hexagonal L-cystine
;
_journal_issue 5
_journal_name_full 'Acta Crystallographica'
_journal_page_first 396
_journal_page_last 404
_journal_paper_doi 10.1107/S0365110X59001177
_journal_volume 12
_journal_year 1959
_chemical_formula_sum 'C6 H12 N2 O4 S2'
_space_group_IT_number 178
_symmetry_cell_setting hexagonal
_symmetry_Int_Tables_number 178
_symmetry_space_group_name_Hall 'P 61 2 (0 0 5)'
_symmetry_space_group_name_H-M 'P 61 2 2'
_cell_angle_alpha 90
_cell_angle_beta 90
_cell_angle_gamma 120
_cell_formula_units_Z 6
_cell_length_a 5.422
_cell_length_b 5.422
_cell_length_c 56.275
_cod_database_code 5000005

loop_
_symmetry_equiv_pos_site_id
_symmetry_equiv_pos_as_xyz
1 x,y,z
2 -y,x-y,1/3+z
3 -x+y,-x,2/3+z
4 y,x,1/3-z
5 x-y,-y,-z
6 -x,-x+y,2/3-z
7 -x,-y,1/2+z
8 y,-x+y,5/6+z
9 x-y,x,1/6+z
10 -y,-x,5/6-z
11 -x+y,y,1/2-z
12 x,x-y,1/6-z

loop_
_atom_site_label
_atom_site_type_symbol
_atom_site_fract_x
_atom_site_fract_y
_atom_site_fract_z
S1 S 0.19866 0.03138 -0.25389
C1 C 0.08860 -0.26900 -0.27397
C2 C 0.05150 -0.21640 -0.29970
C3 C -0.20330 -0.16990 -0.30436
N1 N 0.31650 0.03370 -0.30981
O1 O -0.15070 0.07320 -0.31054
O2 O -0.44140 -0.38000 -0.30089
H1 H 0.22300 -0.32500 -0.27440
H2 H -0.07400 -0.43800 -0.27060
H3 H 0.01000 -0.38000 -0.31040
H4 H 0.49300 0.01500 -0.31290
H5 H 0.38300 0.21500 -0.30000
H6 H 0.28300 -0.01500 -0.32770
S1J* S -0.16728 0.03138 -0.24611
C1J* C -0.35760 -0.26900 -0.22603
C2J* C -0.26790 -0.21640 -0.20030
H1J* H -0.54800 -0.32500 -0.22560
H2J* H -0.36400 -0.43800 -0.22940
C3J* C 0.03340 -0.16990 -0.19564
N1J* N -0.28280 0.03370 -0.19019
H3J* H -0.39000 -0.38000 -0.18960
O1J* O 0.22390 0.07320 -0.18946
O2J* O 0.06140 -0.38000 -0.19911
H4J* H -0.47800 0.01500 -0.18710
H5J* H -0.16800 0.21500 -0.20000
H6J* H -0.29800 -0.01500 -0.17230

loop_
_atom_type_symbol
_atom_type_radius_bond
C 0.68
H 0.23
N 0.68
O 0.68
S 1.02
